data_2243380
loop_
_publ_author_name
'Senchyk, Ganna A.'
'Lysenko, Andrey B.'
'Krautscheid, Harald'
'Domasevitch, Kostiantyn V.'

_publ_section_title
;
 Crystal structure and Hirshfeld surface analysis of
 4,4'-(propane-1,3-diyl)bis(4<i>H</i>-1,2,4-triazol-1-ium)
 pentafluoridooxidovanadate(V)
;
_journal_coeditor_code HB7908
_journal_issue 6
_journal_name_full 'Acta Crystallographica Section E'
_journal_page_first 780
_journal_page_last 784
_journal_paper_doi 10.1107/S205698902000585X
_journal_volume 76
_journal_year 2020
_chemical_formula_iupac '(C7 H12 N6) [V F5 O]'
_chemical_formula_moiety 'C7 H12 N6 2+, F5 O V 2-'
_chemical_formula_sum 'C7 H12 F5 N6 O V'
_chemical_formula_weight 342.17
_chemical_name_systematic
;
4,4'-(Propane-1,3-diyl)bis(4<i>H</i>-1,2,4-triazol-1-ium)
pentafluoridooxidovanadate(V)
;
_space_group_crystal_system monoclinic
_space_group_IT_number 14
_space_group_name_Hall '-P 2yn'
_space_group_name_H-M_alt 'P 1 21/n 1'
_atom_sites_solution_hydrogens difmap
_atom_sites_solution_primary direct
_atom_sites_solution_secondary difmap
_audit_creation_method SHELXL-2018/1
_cell_angle_alpha 90
_cell_angle_beta 97.617(8)
_cell_angle_gamma 90
_cell_formula_units_Z 4
_cell_length_a 6.5915(4)
_cell_length_b 12.1969(10)
_cell_length_c 15.5669(10)
_cell_measurement_reflns_used 8000
_cell_measurement_temperature 213(2)
_cell_measurement_theta_max 28.114
_cell_measurement_theta_min 3.221
_cell_volume 1240.47(15)
_computing_cell_refinement
;
IPDS Software (Stoe & Cie, 2000)
;
_computing_data_collection
;
IPDS Software (Stoe & Cie, 2000)
;
_computing_data_reduction
;
IPDS Software (Stoe & Cie, 2000)
;
_computing_molecular_graphics
;
Diamond (Brandenburg, 1999)
;
_computing_publication_material
;
WinGX  (Farrugia, 2012)
;
_computing_structure_refinement
;
<i>SHELXL2018/1</i> (Sheldrick, 2015)
;
_computing_structure_solution
;
SHELXS-97 (Sheldrick, 2008)
;
_diffrn_ambient_temperature 213(2)
_diffrn_measured_fraction_theta_full 0.989
_diffrn_measured_fraction_theta_max 0.980
_diffrn_measurement_device_type 'Stoe Image plate diffraction system'
_diffrn_measurement_method '\f oscillation scans'
_diffrn_radiation_type MoK\a
_diffrn_radiation_wavelength 0.71073
_diffrn_reflns_av_R_equivalents 0.0282
_diffrn_reflns_av_unetI/netI 0.0220
_diffrn_reflns_limit_h_max 8
_diffrn_reflns_limit_h_min -7
_diffrn_reflns_limit_k_max 16
_diffrn_reflns_limit_k_min -16
_diffrn_reflns_limit_l_max 19
_diffrn_reflns_limit_l_min -19
_diffrn_reflns_number 10733
_diffrn_reflns_theta_full 25.242
_diffrn_reflns_theta_max 28.114
_diffrn_reflns_theta_min 3.221
_diffrn_source 'fine-focus sealed tube'
_exptl_absorpt_coefficient_mu 0.869
_exptl_absorpt_correction_T_max 0.3025
_exptl_absorpt_correction_T_min 0.2718
_exptl_absorpt_correction_type numerical
_exptl_absorpt_process_details
;
[X-RED (Stoe & Cie, 2001) and X-SHAPE (Stoe & Cie, 1999)]
;
_exptl_crystal_colour colorless
_exptl_crystal_density_diffrn 1.832
_exptl_crystal_description prism
_exptl_crystal_F_000 688
_exptl_crystal_size_max 0.250
_exptl_crystal_size_mid 0.220
_exptl_crystal_size_min 0.200
_refine_diff_density_max 0.367
_refine_diff_density_min -0.278
_refine_ls_extinction_method none
_refine_ls_goodness_of_fit_ref 1.006
_refine_ls_hydrogen_treatment constr
_refine_ls_matrix_type full
_refine_ls_number_parameters 181
_refine_ls_number_reflns 2965
_refine_ls_number_restraints 0
_refine_ls_restrained_S_all 1.006
_refine_ls_R_factor_all 0.0317
_refine_ls_R_factor_gt 0.0279
_refine_ls_shift/su_max 0.000
_refine_ls_shift/su_mean 0.000
_refine_ls_structure_factor_coef Fsqd
_refine_ls_weighting_details 'w=1/[\s^2^(Fo^2^)+(0.0603P)^2^] where P=(Fo^2^+2Fc^2^)/3'
_refine_ls_weighting_scheme calc
_refine_ls_wR_factor_gt 0.0788
_refine_ls_wR_factor_ref 0.0799
_reflns_number_gt 2513
_reflns_number_total 2965
_reflns_threshold_expression 'I > 2\s(I)'
_cod_data_source_file hb7908sup1.cif
_cod_data_source_block I
_cod_original_sg_symbol_H-M 'P 21/n'
_cod_database_code 2243380
_shelx_space_group_comment
;
The symmetry employed for this shelxl refinement is uniquely defined
by the following loop, which should always be used as a source of
symmetry information in preference to the above space-group names.
They are only intended as comments.
;
_shelx_estimated_absorpt_t_min 0.812
_shelx_estimated_absorpt_t_max 0.845

loop_
_space_group_symop_operation_xyz
'x, y, z'
'-x+1/2, y+1/2, -z+1/2'
'-x, -y, -z'
'x-1/2, -y-1/2, z-1/2'

loop_
_atom_site_type_symbol
_atom_site_label
_atom_site_fract_x
_atom_site_fract_y
_atom_site_fract_z
_atom_site_U_iso_or_equiv
_atom_site_adp_type
_atom_site_calc_flag
_atom_site_occupancy
_atom_site_disorder_assembly
_atom_site_disorder_group
V V1 0.13004(4) 0.20736(2) 0.37557(2) 0.02234(9) Uani d 1 . .
O O1 -0.0838(2) 0.25118(10) 0.33158(9) 0.0429(3) Uani d 1 . .
F F1 0.41341(13) 0.14981(7) 0.43607(6) 0.0320(2) Uani d 1 . .
F F2 0.18077(15) 0.11480(7) 0.29038(6) 0.0361(2) Uani d 1 . .
F F3 0.28439(17) 0.31538(8) 0.33574(7) 0.0422(2) Uani d 1 . .
F F4 0.14112(15) 0.29233(6) 0.47771(6) 0.0310(2) Uani d 1 . .
F F5 0.03593(14) 0.09762(7) 0.43649(6) 0.0329(2) Uani d 1 . .
N N1 0.27600(18) -0.00076(9) 0.03807(8) 0.0250(2) Uani d 1 . .
H H1N 0.317783 -0.068386 0.043251 0.038 Uiso calc 1 . .
N N2 0.2150(2) 0.04943(10) -0.03920(8) 0.0290(3) Uani d 1 . .
N N3 0.19669(16) 0.16124(9) 0.07027(8) 0.0214(2) Uani d 1 . .
N N4 0.88170(17) 0.52627(10) 0.14823(8) 0.0260(3) Uani d 1 . .
H H2N 0.961582 0.566665 0.121121 0.039 Uiso calc 1 . .
N N5 0.8618(2) 0.53656(11) 0.23383(9) 0.0333(3) Uani d 1 . .
N N6 0.66746(17) 0.40329(9) 0.17358(8) 0.0237(2) Uani d 1 . .
C C1 0.2642(2) 0.06477(11) 0.10324(10) 0.0262(3) Uani d 1 . .
H H1 0.296938 0.047489 0.162296 0.031 Uiso calc 1 . .
C C2 0.1676(2) 0.14804(11) -0.01688(10) 0.0283(3) Uani d 1 . .
H H2 0.119140 0.203342 -0.056412 0.034 Uiso calc 1 . .
C C3 0.7655(2) 0.44809(10) 0.11223(9) 0.0238(3) Uani d 1 . .
H H3 0.752834 0.426919 0.053704 0.029 Uiso calc 1 . .
C C4 0.7297(2) 0.46124(12) 0.24712(10) 0.0312(3) Uani d 1 . .
H H4 0.682993 0.448455 0.300737 0.037 Uiso calc 1 . .
C C5 0.1521(2) 0.26078(11) 0.11809(10) 0.0261(3) Uani d 1 . .
H H5A 0.139985 0.240949 0.178200 0.031 Uiso calc 1 . .
H H5B 0.020264 0.290896 0.092153 0.031 Uiso calc 1 . .
C C6 0.3158(2) 0.34849(11) 0.11766(10) 0.0270(3) Uani d 1 . .
H H6A 0.330379 0.367237 0.057561 0.032 Uiso calc 1 . .
H H6B 0.272302 0.414699 0.145844 0.032 Uiso calc 1 . .
C C7 0.5216(2) 0.31175(11) 0.16388(10) 0.0274(3) Uani d 1 . .
H H7A 0.504179 0.282923 0.221218 0.033 Uiso calc 1 . .
H H7B 0.575771 0.252713 0.130794 0.033 Uiso calc 1 . .

loop_
_atom_site_aniso_label
_atom_site_aniso_U_11
_atom_site_aniso_U_22
_atom_site_aniso_U_33
_atom_site_aniso_U_12
_atom_site_aniso_U_13
_atom_site_aniso_U_23
V1 0.03279(14) 0.01556(13) 0.01820(14) 0.00023(8) 0.00168(9) 0.00033(7)
O1 0.0483(7) 0.0392(6) 0.0376(7) 0.0135(5) -0.0074(5) 0.0005(5)
F1 0.0311(4) 0.0312(4) 0.0318(5) 0.0036(3) -0.0028(4) -0.0077(3)
F2 0.0530(5) 0.0307(4) 0.0234(5) 0.0052(4) 0.0009(4) -0.0081(3)
F3 0.0674(7) 0.0296(4) 0.0319(6) -0.0133(4) 0.0154(5) 0.0046(4)
F4 0.0505(5) 0.0198(4) 0.0241(5) -0.0032(3) 0.0097(4) -0.0041(3)
F5 0.0405(5) 0.0260(4) 0.0308(5) -0.0120(3) -0.0003(4) 0.0041(3)
N1 0.0291(6) 0.0180(5) 0.0274(7) 0.0027(4) 0.0017(4) 0.0023(4)
N2 0.0369(6) 0.0267(6) 0.0231(7) 0.0030(5) 0.0026(5) 0.0002(5)
N3 0.0229(5) 0.0179(5) 0.0229(6) 0.0006(4) 0.0015(4) 0.0021(4)
N4 0.0254(5) 0.0254(5) 0.0260(7) 0.0005(4) -0.0005(4) 0.0025(5)
N5 0.0408(7) 0.0314(6) 0.0256(7) -0.0024(5) -0.0034(5) -0.0038(5)
N6 0.0277(5) 0.0211(5) 0.0217(6) 0.0023(4) 0.0009(4) 0.0009(4)
C1 0.0306(7) 0.0219(6) 0.0248(8) 0.0025(5) -0.0012(5) 0.0043(5)
C2 0.0376(7) 0.0240(6) 0.0226(8) 0.0046(5) 0.0018(6) 0.0046(5)
C3 0.0260(6) 0.0222(6) 0.0223(7) 0.0036(5) 0.0005(5) 0.0009(5)
C4 0.0409(8) 0.0315(7) 0.0205(8) 0.0012(6) 0.0020(6) -0.0014(6)
C5 0.0300(7) 0.0210(6) 0.0279(8) 0.0020(5) 0.0057(5) -0.0026(5)
C6 0.0329(7) 0.0177(6) 0.0291(8) 0.0017(5) -0.0008(5) 0.0010(5)
C7 0.0303(7) 0.0195(6) 0.0319(8) -0.0005(5) 0.0016(6) 0.0035(5)

loop_
_atom_type_symbol
_atom_type_description
_atom_type_scat_dispersion_real
_atom_type_scat_dispersion_imag
_atom_type_scat_source
C C 0.0033 0.0016 'International Tables Vol C Tables 4.2.6.8 and 6.1.1.4'
H H 0.0000 0.0000 'International Tables Vol C Tables 4.2.6.8 and 6.1.1.4'
N N 0.0061 0.0033 'International Tables Vol C Tables 4.2.6.8 and 6.1.1.4'
O O 0.0106 0.0060 'International Tables Vol C Tables 4.2.6.8 and 6.1.1.4'
F F 0.0171 0.0103 'International Tables Vol C Tables 4.2.6.8 and 6.1.1.4'
V V 0.3005 0.5294 'International Tables Vol C Tables 4.2.6.8 and 6.1.1.4'

loop_
_geom_angle_atom_site_label_1
_geom_angle_atom_site_label_2
_geom_angle_atom_site_label_3
_geom_angle_site_symmetry_1
_geom_angle_site_symmetry_3
_geom_angle
_geom_angle_publ_flag
O1 V1 F5 . . 97.49(6) y
O1 V1 F2 . . 97.75(6) y
F5 V1 F2 . . 91.86(5) y
O1 V1 F3 . . 96.57(6) y
F5 V1 F3 . . 164.75(5) y
F2 V1 F3 . . 92.06(5) y
O1 V1 F4 . . 96.44(6) y
F5 V1 F4 . . 86.68(4) y
F2 V1 F4 . . 165.81(4) y
F3 V1 F4 . . 85.92(4) y
O1 V1 F1 . . 179.08(6) y
F5 V1 F1 . . 82.13(4) ?
F2 V1 F1 . . 83.11(4) ?
F3 V1 F1 . . 83.73(5) ?
F4 V1 F1 . . 82.71(4) ?
C1 N1 N2 . . 111.79(11) y
C1 N1 H1N . . 124.1 ?
N2 N1 H1N . . 124.1 ?
C2 N2 N1 . . 103.46(12) y
C1 N3 C2 . . 106.01(12) ?
C1 N3 C5 . . 127.58(13) ?
C2 N3 C5 . . 126.34(12) ?
C3 N4 N5 . . 111.17(12) y
C3 N4 H2N . . 124.4 ?
N5 N4 H2N . . 124.4 ?
C4 N5 N4 . . 104.11(12) y
C3 N6 C4 . . 105.54(12) ?
C3 N6 C7 . . 127.50(12) ?
C4 N6 C7 . . 126.96(13) ?
N1 C1 N3 . . 107.01(12) ?
N1 C1 H1 . . 126.5 ?
N3 C1 H1 . . 126.5 ?
N2 C2 N3 . . 111.73(13) ?
N2 C2 H2 . . 124.1 ?
N3 C2 H2 . . 124.1 ?
N4 C3 N6 . . 107.69(13) ?
N4 C3 H3 . . 126.2 ?
N6 C3 H3 . . 126.2 ?
N5 C4 N6 . . 111.47(14) ?
N5 C4 H4 . . 124.3 ?
N6 C4 H4 . . 124.3 ?
N3 C5 C6 . . 112.85(12) ?
N3 C5 H5A . . 109.0 ?
C6 C5 H5A . . 109.0 ?
N3 C5 H5B . . 109.0 ?
C6 C5 H5B . . 109.0 ?
H5A C5 H5B . . 107.8 ?
C7 C6 C5 . . 112.37(11) ?
C7 C6 H6A . . 109.1 ?
C5 C6 H6A . . 109.1 ?
C7 C6 H6B . . 109.1 ?
C5 C6 H6B . . 109.1 ?
H6A C6 H6B . . 107.9 ?
N6 C7 C6 . . 110.88(11) ?
N6 C7 H7A . . 109.5 ?
C6 C7 H7A . . 109.5 ?
N6 C7 H7B . . 109.5 ?
C6 C7 H7B . . 109.5 ?
H7A C7 H7B . . 108.1 ?

loop_
_geom_bond_atom_site_label_1
_geom_bond_atom_site_label_2
_geom_bond_site_symmetry_2
_geom_bond_distance
_geom_bond_publ_flag
V1 O1 . 1.5767(12) y
V1 F5 . 1.7977(9) y
V1 F2 . 1.8062(9) y
V1 F3 . 1.8228(10) y
V1 F4 . 1.8913(9) y
V1 F1 . 2.0981(9) y
N1 C1 . 1.3019(19) ?
N1 N2 . 1.3621(18) ?
N1 H1N . 0.8700 ?
N2 C2 . 1.3014(19) ?
N3 C1 . 1.3361(16) ?
N3 C2 . 1.354(2) ?
N3 C5 . 1.4740(17) ?
N4 C3 . 1.3022(17) ?
N4 N5 . 1.362(2) ?
N4 H2N . 0.8700 ?
N5 C4 . 1.301(2) ?
N6 C3 . 1.3387(19) ?
N6 C4 . 1.3615(19) ?
N6 C7 . 1.4683(17) ?
C1 H1 . 0.9400 ?
C2 H2 . 0.9400 ?
C3 H3 . 0.9400 ?
C4 H4 . 0.9400 ?
C5 C6 . 1.5201(19) ?
C5 H5A . 0.9800 ?
C5 H5B . 0.9800 ?
C6 C7 . 1.5160(19) ?
C6 H6A . 0.9800 ?
C6 H6B . 0.9800 ?
C7 H7A . 0.9800 ?
C7 H7B . 0.9800 ?

loop_
_geom_hbond_atom_site_label_D
_geom_hbond_atom_site_label_H
_geom_hbond_atom_site_label_A
_geom_hbond_site_symmetry_A
_geom_hbond_distance_DH
_geom_hbond_distance_HA
_geom_hbond_distance_DA
_geom_hbond_angle_DHA
_geom_hbond_publ_flag
N1 H1N F4 2_545 0.87 1.76 2.6007(14) 163 yes
N4 H2N F1 2_655 0.87 1.64 2.5072(15) 173 yes
C1 H1 F2 . 0.94 2.37 3.0962(18) 133 yes
C1 H1 N5 2_645 0.94 2.59 3.3122(19) 134 yes
C2 H2 F1 4_565 0.94 2.24 3.0163(16) 139 yes
C3 H3 F1 4_665 0.94 2.42 3.2565(18) 148 yes
C3 H3 F5 4_665 0.94 2.18 2.9980(17) 144 yes
C4 H4 N2 4_666 0.94 2.47 3.343(2) 154 yes
C5 H5A F2 . 0.98 2.32 3.2039(18) 150 yes
C5 H5B F1 4_565 0.98 2.54 3.2422(18) 128 yes
C6 H6A F5 4_665 0.98 2.50 3.4021(19) 153 yes
C7 H7A F3 . 0.98 2.47 3.2728(19) 139 yes
C7 H7B F4 4_665 0.98 2.54 3.3522(19) 141 yes

loop_
_geom_torsion_atom_site_label_1
_geom_torsion_atom_site_label_2
_geom_torsion_atom_site_label_3
_geom_torsion_atom_site_label_4
_geom_torsion_site_symmetry_1
_geom_torsion_site_symmetry_2
_geom_torsion_site_symmetry_3
_geom_torsion_site_symmetry_4
_geom_torsion
_geom_torsion_publ_flag
C1 N1 N2 C2 . . . . 0.38(16) ?
C3 N4 N5 C4 . . . . 0.12(16) ?
N2 N1 C1 N3 . . . . -0.72(16) ?
C2 N3 C1 N1 . . . . 0.74(15) ?
C5 N3 C1 N1 . . . . 177.92(12) ?
N1 N2 C2 N3 . . . . 0.11(16) ?
C1 N3 C2 N2 . . . . -0.54(17) ?
C5 N3 C2 N2 . . . . -177.76(13) ?
N5 N4 C3 N6 . . . . -0.88(15) ?
C4 N6 C3 N4 . . . . 1.23(14) ?
C7 N6 C3 N4 . . . . -179.39(12) ?
N4 N5 C4 N6 . . . . 0.68(17) ?
C3 N6 C4 N5 . . . . -1.21(16) ?
C7 N6 C4 N5 . . . . 179.41(12) ?
C1 N3 C5 C6 . . . . 104.60(16) ?
C2 N3 C5 C6 . . . . -78.76(17) ?
N3 C5 C6 C7 . . . . -63.73(17) y
C3 N6 C7 C6 . . . . -75.14(17) ?
C4 N6 C7 C6 . . . . 104.11(16) ?
C5 C6 C7 N6 . . . . -171.58(12) y

_cod_database_fobs_code 2243380
